data_4321390
loop_
_publ_author_name
'Gan, Xin-Min'
'Parveen, Sahrah'
'Smith, Wayne L.'
'Duesler, Eileen N.'
'Paine, Robert T.'

_publ_contact_author 'Robert T. Paine'
_publ_contact_author_email rtpaine@unm.edu
_publ_contact_author_fax 1.505.277.2609
_publ_contact_author_phone 1.505.277.1661
_publ_section_title
;
 Synthesis, Characterization, and Coordination Chemistry of a New
 Geometrically Hindered Trifunctional Ligand,
 4,5-Bis(diphenylphosphino)-sym-octahydroacridine N,P,P'-Trioxide
;
_journal_coden_ASTM JACSAT
_journal_issue 20
_journal_name_full 'Inorganic Chemistry'
_journal_page_first 4591
_journal_page_last 4598
_journal_paper_doi 10.1021/ic000153n
_journal_volume 39
_journal_year 2000
_chemical_formula_sum 'C38 H39 N4 Nd O13 P2'
_chemical_formula_weight 965.91
_space_group_IT_number 19
_symmetry_cell_setting orthorhombic
_symmetry_space_group_name_Hall 'P 2ac 2ab'
_symmetry_space_group_name_H-M 'P 21 21 21'
_atom_sites_solution_hydrogens geom
_atom_sites_solution_primary direct
_atom_sites_solution_secondary difmap
_audit_creation_method SHELXL-97
_cell_angle_alpha 90.00
_cell_angle_beta 90.00
_cell_angle_gamma 90.00
_cell_formula_units_Z 4
_cell_length_a 13.131(2)
_cell_length_b 17.579(8)
_cell_length_c 17.853(7)
_cell_measurement_reflns_used 16
_cell_measurement_temperature 293(2)
_cell_measurement_theta_max 10.98
_cell_measurement_theta_min 2.28
_cell_volume 4121(3)
_computing_cell_refinement 'XSCANS V2.2 (Siemens, 1994)'
_computing_data_collection 'XSCANS V2.2 (Siemens, 1994)'
_computing_data_reduction 'XSCANS V2.2 (Siemens, 1994)'
_computing_molecular_graphics 'SHELXTL V5.0 (Siemens, 1994)'
_computing_publication_material 'SHELXL-97 (Sheldrick, 1997)'
_computing_structure_refinement 'SHELXL-97 (Sheldrick, 1997)'
_computing_structure_solution 'SHELXS-97 (Sheldrick, 1990)'
_diffrn_ambient_temperature 293(2)
_diffrn_measured_fraction_theta_full 1.000
_diffrn_measured_fraction_theta_max 1.000
_diffrn_measurement_device_type 'Siemens P4'
_diffrn_measurement_method 'profile data from \w scans'
_diffrn_radiation_monochromator graphite
_diffrn_radiation_source 'fine-focus sealed tube'
_diffrn_radiation_type MoK\a
_diffrn_radiation_wavelength 0.71073
_diffrn_reflns_av_R_equivalents 0.0797
_diffrn_reflns_av_sigmaI/netI 0.2064
_diffrn_reflns_limit_h_max 0
_diffrn_reflns_limit_h_min -12
_diffrn_reflns_limit_k_max 16
_diffrn_reflns_limit_k_min -16
_diffrn_reflns_limit_l_max 17
_diffrn_reflns_limit_l_min -17
_diffrn_reflns_number 8105
_diffrn_reflns_theta_full 20.00
_diffrn_reflns_theta_max 20.00
_diffrn_reflns_theta_min 1.63
_diffrn_standards_decay_% 0.0
_diffrn_standards_interval_count 97
_diffrn_standards_number 3
_exptl_absorpt_coefficient_mu 1.406
_exptl_absorpt_correction_T_max 0.9762
_exptl_absorpt_correction_T_min 0.9406
_exptl_absorpt_correction_type 'Gaussian Face-Indexed'
_exptl_crystal_colour colorless
_exptl_crystal_density_diffrn 1.557
_exptl_crystal_density_method 'not measured'
_exptl_crystal_description needle
_exptl_crystal_F_000 1956
_exptl_crystal_size_max 0.253
_exptl_crystal_size_mid 0.069
_exptl_crystal_size_min 0.046
_refine_diff_density_max .367
_refine_diff_density_min -.462
_refine_diff_density_rms .068
_refine_ls_abs_structure_details 'Flack H D (1983), Acta Cryst. A39, 876-881'
_refine_ls_abs_structure_Flack 0.00
_refine_ls_extinction_method none
_refine_ls_goodness_of_fit_ref 1.039
_refine_ls_hydrogen_treatment constr
_refine_ls_matrix_type full
_refine_ls_number_parameters 483
_refine_ls_number_reflns 3845
_refine_ls_number_restraints 0
_refine_ls_restrained_S_all 1.039
_refine_ls_R_factor_all 0.0853
_refine_ls_R_factor_gt 0.0386
_refine_ls_shift/su_max 0.008
_refine_ls_shift/su_mean 0.000
_refine_ls_structure_factor_coef Fsqd
_refine_ls_weighting_details
; calc
 [0.00000+1.00000exp(9.00(sin\q/\l)^2^)]/
   [\s^2^(Fo^2^)+0.0000+0.0000*P+(0.0200P)^2^+0.0000sin\q/\l]
 where P = 0.33333Fo^2^ + 0.66667Fc^2^
;
_refine_ls_weighting_scheme calc
_refine_ls_wR_factor_gt 0.0750
_refine_ls_wR_factor_ref 0.0917
_reflns_number_gt 2037
_reflns_number_total 3845
_reflns_threshold_expression >2sigma(I)
_cod_data_source_file ic000153n_4.cif
_cod_data_source_block rtp999a
_cod_database_code 4321390

loop_
_symmetry_equiv_pos_as_xyz
'x, y, z'
'-x+1/2, -y, z+1/2'
'-x, y+1/2, -z+1/2'
'x+1/2, -y+1/2, -z'

loop_
_atom_site_label
_atom_site_type_symbol
_atom_site_fract_x
_atom_site_fract_y
_atom_site_fract_z
_atom_site_U_iso_or_equiv
_atom_site_adp_type
_atom_site_occupancy
_atom_site_symmetry_multiplicity
_atom_site_calc_flag
_atom_site_refinement_flags
_atom_site_disorder_assembly
_atom_site_disorder_group
Nd Nd 0.75062(12) 0.48245(4) 0.45224(4) 0.0314(2) Uani 1 1 d . . .
N1 N 0.9025(7) 0.5182(7) 0.3071(5) 0.024(3) Uiso 1 1 d . . .
O1 O 0.8332(7) 0.5501(5) 0.3508(5) 0.032(3) Uani 1 1 d . . .
P1 P 1.0245(3) 0.5145(3) 0.47620(18) 0.0355(11) Uani 1 1 d . . .
O2 O 0.9232(10) 0.4680(8) 0.4774(7) 0.034(4) Uani 1 1 d . . .
P2 P 0.7477(7) 0.56610(19) 0.16079(17) 0.0298(8) Uani 1 1 d . . .
O3 O 0.7629(12) 0.5415(5) 0.0802(4) 0.040(3) Uani 1 1 d . . .
C1 C 1.0036(12) 0.5279(9) 0.3243(7) 0.037(4) Uiso 1 1 d . . .
C2 C 1.0281(13) 0.5749(9) 0.3922(8) 0.031(4) Uiso 1 1 d . . .
H2 H 0.9751 0.6139 0.3974 0.039 Uiso 1 1 calc R . .
C3 C 1.1344(14) 0.6168(10) 0.3850(9) 0.058(5) Uani 1 1 d . . .
H3A H 1.1227 0.6713 0.3874 0.073 Uiso 1 1 calc R . .
H3B H 1.1760 0.6030 0.4277 0.073 Uiso 1 1 calc R . .
C4 C 1.1930(15) 0.5998(14) 0.3152(9) 0.093(8) Uani 1 1 d . . .
H4A H 1.2640 0.6128 0.3232 0.116 Uiso 1 1 calc R . .
H4B H 1.1675 0.6316 0.2749 0.116 Uiso 1 1 calc R . .
C5 C 1.1860(10) 0.5181(15) 0.2919(10) 0.071(6) Uani 1 1 d . . .
H5A H 1.2154 0.4862 0.3306 0.089 Uiso 1 1 calc R . .
H5B H 1.2249 0.5105 0.2463 0.089 Uiso 1 1 calc R . .
C6 C 1.0770(10) 0.4949(9) 0.2787(6) 0.037(4) Uani 1 1 d . . .
C7 C 1.0448(18) 0.4518(14) 0.2170(11) 0.061(8) Uani 1 1 d . . .
H7 H 1.0931 0.4279 0.1871 0.076 Uiso 1 1 calc R . .
C8 C 0.9434(14) 0.4443(9) 0.1998(9) 0.038(4) Uiso 1 1 d . . .
C9 C 0.9040(16) 0.3938(10) 0.1386(9) 0.057(6) Uani 1 1 d . . .
H9A H 0.9549 0.3561 0.1256 0.071 Uiso 1 1 calc R . .
H9B H 0.8891 0.4238 0.0944 0.071 Uiso 1 1 calc R . .
C10 C 0.8058(15) 0.3538(10) 0.1666(10) 0.049(5) Uani 1 1 d . . .
H10A H 0.7816 0.3196 0.1278 0.061 Uiso 1 1 calc R . .
H10B H 0.8222 0.3234 0.2102 0.061 Uiso 1 1 calc R . .
C11 C 0.7220(11) 0.4083(9) 0.1865(8) 0.036(6) Uani 1 1 d . . .
H11A H 0.6756 0.3831 0.2207 0.044 Uiso 1 1 calc R . .
H11B H 0.6842 0.4204 0.1414 0.044 Uiso 1 1 calc R . .
C12 C 0.760(2) 0.4861(8) 0.2242(5) 0.028(4) Uani 1 1 d . . .
H12 H 0.7195 0.4959 0.2694 0.034 Uiso 1 1 calc R . .
C13 C 0.8718(10) 0.4800(10) 0.2452(7) 0.027(3) Uiso 1 1 d . . .
C14 C 1.0415(12) 0.5725(8) 0.5581(8) 0.036(4) Uani 1 1 d . . .
C15 C 1.0581(13) 0.5351(9) 0.6274(9) 0.045(5) Uani 1 1 d . . .
H15 H 1.0619 0.4823 0.6281 0.056 Uiso 1 1 calc R . .
C16 C 1.0686(15) 0.5733(14) 0.6922(11) 0.053(7) Uani 1 1 d . . .
H16 H 1.0812 0.5479 0.7369 0.066 Uiso 1 1 calc R . .
C17 C 1.0600(17) 0.6527(14) 0.6902(10) 0.066(7) Uani 1 1 d . . .
H17 H 1.0634 0.6797 0.7349 0.082 Uiso 1 1 calc R . .
C18 C 1.0464(17) 0.6930(9) 0.6225(12) 0.064(6) Uani 1 1 d . . .
H18 H 1.0463 0.7459 0.6217 0.080 Uiso 1 1 calc R . .
C19 C 1.0334(12) 0.6515(10) 0.5579(10) 0.059(5) Uani 1 1 d . . .
H19 H 1.0190 0.6767 0.5133 0.073 Uiso 1 1 calc R . .
C20 C 1.1294(12) 0.4484(9) 0.4740(8) 0.037(4) Uani 1 1 d . . .
C21 C 1.2217(12) 0.4618(11) 0.5062(10) 0.052(6) Uani 1 1 d . . .
H21 H 1.2320 0.5072 0.5320 0.065 Uiso 1 1 calc R . .
C22 C 1.3006(16) 0.4097(14) 0.5018(12) 0.075(7) Uani 1 1 d . . .
H22 H 1.3642 0.4200 0.5224 0.094 Uiso 1 1 calc R . .
C23 C 1.2808(18) 0.3404(15) 0.4646(11) 0.070(9) Uani 1 1 d . . .
H23 H 1.3311 0.3032 0.4620 0.088 Uiso 1 1 calc R . .
C24 C 1.1879(19) 0.3278(13) 0.4324(12) 0.065(7) Uani 1 1 d . . .
H24 H 1.1768 0.2833 0.4054 0.082 Uiso 1 1 calc R . .
C25 C 1.1116(12) 0.3794(10) 0.4396(9) 0.045(4) Uani 1 1 d . . .
H25 H 1.0471 0.3681 0.4213 0.057 Uiso 1 1 calc R . .
C26 C 0.6252(16) 0.6105(12) 0.1772(11) 0.031(6) Uani 1 1 d . . .
C27 C 0.5830(16) 0.6496(12) 0.1169(11) 0.036(6) Uani 1 1 d . . .
H27 H 0.6159 0.6504 0.0708 0.045 Uiso 1 1 calc R . .
C28 C 0.489(2) 0.6881(14) 0.1271(12) 0.056(7) Uani 1 1 d . . .
H28 H 0.4620 0.7176 0.0888 0.069 Uiso 1 1 calc R . .
C29 C 0.440(2) 0.6811(13) 0.1934(13) 0.079(8) Uani 1 1 d . . .
H29 H 0.3764 0.7037 0.1992 0.099 Uiso 1 1 calc R . .
C30 C 0.4829(16) 0.6403(11) 0.2537(11) 0.070(6) Uani 1 1 d . . .
H30 H 0.4493 0.6380 0.2995 0.087 Uiso 1 1 calc R . .
C31 C 0.5756(13) 0.6037(9) 0.2441(9) 0.040(5) Uani 1 1 d . . .
H31 H 0.6035 0.5749 0.2827 0.051 Uiso 1 1 calc R . .
C32 C 0.8415(16) 0.6372(12) 0.1823(12) 0.034(6) Uani 1 1 d . . .
C33 C 0.8278(15) 0.6869(9) 0.2420(9) 0.050(5) Uani 1 1 d . . .
H33 H 0.7695 0.6834 0.2713 0.063 Uiso 1 1 calc R . .
C34 C 0.9014(19) 0.7420(13) 0.2580(11) 0.080(7) Uani 1 1 d . . .
H34 H 0.8908 0.7772 0.2962 0.100 Uiso 1 1 calc R . .
C35 C 0.988(3) 0.7434(13) 0.2175(14) 0.093(9) Uani 1 1 d . . .
H35 H 1.0389 0.7781 0.2295 0.116 Uiso 1 1 calc R . .
C36 C 1.002(2) 0.6945(17) 0.1588(14) 0.076(9) Uani 1 1 d . . .
H36 H 1.0610 0.6984 0.1302 0.095 Uiso 1 1 calc R . .
C37 C 0.9316(19) 0.6396(15) 0.1407(12) 0.049(7) Uani 1 1 d . . .
H37 H 0.9435 0.6053 0.1021 0.061 Uiso 1 1 calc R . .
N2 N 0.7271(18) 0.6498(10) 0.4640(11) 0.071(8) Uani 1 1 d . . .
O4 O 0.7194(14) 0.7187(7) 0.4655(12) 0.139(10) Uani 1 1 d . . .
O5 O 0.7958(10) 0.6166(7) 0.4980(6) 0.050(4) Uani 1 1 d . . .
O6 O 0.6604(10) 0.6102(7) 0.4312(7) 0.058(4) Uani 1 1 d . . .
N3 N 0.7677(16) 0.3245(9) 0.3957(7) 0.046(5) Uani 1 1 d . . .
O7 O 0.7663(19) 0.2625(6) 0.3685(6) 0.074(5) Uani 1 1 d . . .
O8 O 0.7259(11) 0.3405(6) 0.4585(7) 0.056(5) Uani 1 1 d . . .
O9 O 0.8081(10) 0.3813(7) 0.3626(6) 0.054(3) Uani 1 1 d . . .
N4 N 0.5353(13) 0.4679(9) 0.4055(8) 0.065(5) Uiso 1 1 d . . .
O10 O 0.4472(9) 0.4801(16) 0.3829(7) 0.166(10) Uani 1 1 d . . .
O11 O 0.5537(11) 0.4757(12) 0.4771(8) 0.061(5) Uani 1 1 d . . .
O12 O 0.6099(9) 0.4587(7) 0.3612(5) 0.063(4) Uani 1 1 d . . .
C38 C 0.400(2) 0.6521(16) 0.4938(15) 0.151(12) Uiso 1 1 d . . .
H38A H 0.3684 0.6892 0.4619 0.189 Uiso 1 1 calc R . .
H38B H 0.4015 0.6038 0.4689 0.189 Uiso 1 1 calc R . .
H38C H 0.4685 0.6679 0.5050 0.189 Uiso 1 1 calc R . .
O13 O 0.345(2) 0.6457(14) 0.5607(15) 0.225(11) Uiso 1 1 d . . .
H13 H 0.3081 0.6850 0.5532 0.282 Uiso 1 1 d . . .

loop_
_atom_site_aniso_label
_atom_site_aniso_U_11
_atom_site_aniso_U_22
_atom_site_aniso_U_33
_atom_site_aniso_U_23
_atom_site_aniso_U_13
_atom_site_aniso_U_12
Nd 0.0305(3) 0.0433(4) 0.0203(3) 0.0018(4) 0.0005(8) -0.0042(12)
O1 0.014(6) 0.046(7) 0.034(6) -0.011(5) -0.005(5) 0.012(5)
P1 0.034(3) 0.045(3) 0.027(2) 0.005(2) -0.0058(18) -0.012(3)
O2 0.042(8) 0.031(9) 0.029(7) 0.007(6) -0.008(6) -0.006(7)
P2 0.030(2) 0.040(2) 0.0201(19) -0.0016(16) 0.001(4) -0.001(5)
O3 0.030(8) 0.061(7) 0.030(5) -0.003(4) -0.006(6) -0.012(8)
C3 0.062(15) 0.060(13) 0.052(11) 0.029(9) -0.005(11) -0.024(11)
C4 0.051(13) 0.18(3) 0.050(14) 0.015(14) 0.008(10) -0.055(16)
C5 0.011(8) 0.14(2) 0.061(10) 0.009(14) 0.005(9) -0.003(15)
C6 0.041(10) 0.051(13) 0.018(9) -0.004(8) 0.006(7) -0.008(9)
C7 0.061(16) 0.080(19) 0.041(14) 0.026(11) 0.028(12) 0.029(13)
C9 0.062(16) 0.080(15) 0.028(10) -0.019(9) -0.001(11) 0.028(12)
C10 0.056(14) 0.058(14) 0.033(11) 0.002(10) -0.006(10) 0.028(12)
C11 0.023(16) 0.047(12) 0.036(10) 0.006(9) -0.007(8) -0.011(9)
C12 0.039(10) 0.034(8) 0.010(5) 0.000(6) 0.012(10) -0.017(16)
C14 0.052(11) 0.026(10) 0.030(10) -0.016(8) -0.006(9) 0.011(8)
C15 0.051(13) 0.042(13) 0.042(11) 0.005(10) 0.002(9) 0.001(9)
C16 0.046(14) 0.08(2) 0.037(14) -0.044(12) 0.000(10) -0.005(13)
C17 0.060(17) 0.09(2) 0.045(15) -0.039(13) -0.003(11) -0.013(14)
C18 0.093(18) 0.025(12) 0.074(14) -0.028(11) 0.003(13) 0.005(11)
C19 0.054(11) 0.080(15) 0.041(11) 0.005(11) -0.003(11) 0.018(10)
C20 0.018(10) 0.043(12) 0.050(11) 0.012(8) -0.002(8) -0.005(8)
C21 0.025(17) 0.083(17) 0.049(9) 0.010(10) 0.007(8) 0.005(11)
C22 0.040(14) 0.12(2) 0.070(14) 0.008(17) -0.001(11) 0.021(16)
C23 0.08(2) 0.078(17) 0.055(17) -0.006(12) 0.025(13) 0.031(13)
C24 0.072(18) 0.053(14) 0.071(19) -0.029(12) 0.009(14) 0.004(15)
C25 0.030(10) 0.059(13) 0.047(11) 0.008(10) 0.004(10) 0.001(11)
C26 0.040(14) 0.032(13) 0.021(11) 0.004(9) 0.008(11) -0.001(11)
C27 0.040(13) 0.037(13) 0.032(12) 0.000(10) 0.026(10) 0.020(11)
C28 0.080(19) 0.047(15) 0.040(14) 0.000(11) -0.011(13) 0.027(13)
C29 0.08(2) 0.08(2) 0.07(2) -0.004(14) -0.035(16) 0.042(17)
C30 0.050(14) 0.095(17) 0.064(13) -0.010(12) 0.034(12) -0.011(13)
C31 0.032(12) 0.045(12) 0.044(12) 0.008(9) 0.003(9) 0.013(10)
C32 0.028(14) 0.037(15) 0.036(13) 0.017(11) -0.015(10) -0.021(11)
C33 0.068(15) 0.048(12) 0.034(10) -0.003(9) 0.019(10) -0.001(12)
C34 0.09(2) 0.097(19) 0.050(12) -0.022(12) 0.003(14) -0.045(16)
C35 0.14(3) 0.062(18) 0.08(2) -0.011(14) -0.042(19) -0.019(18)
C36 0.052(18) 0.11(2) 0.07(2) 0.02(2) 0.007(16) -0.021(17)
C37 0.054(17) 0.073(19) 0.019(13) 0.010(11) -0.013(12) 0.004(14)
N2 0.09(2) 0.051(12) 0.070(13) 0.019(10) 0.006(16) 0.030(15)
O4 0.14(2) 0.030(8) 0.25(2) -0.002(11) -0.069(18) 0.018(9)
O5 0.064(9) 0.050(9) 0.035(8) -0.007(6) 0.004(7) 0.007(7)
O6 0.041(8) 0.062(10) 0.072(11) -0.006(7) 0.005(7) 0.007(7)
N3 0.038(15) 0.054(10) 0.047(9) -0.016(8) 0.000(10) 0.012(11)
O7 0.091(15) 0.048(7) 0.083(8) -0.025(6) 0.015(11) 0.003(11)
O8 0.069(15) 0.055(7) 0.044(7) -0.001(6) 0.016(9) -0.006(7)
O9 0.071(9) 0.046(8) 0.046(7) 0.010(6) 0.001(6) -0.023(7)
O10 0.013(8) 0.42(3) 0.068(8) 0.030(16) -0.011(7) -0.002(16)
O11 0.043(9) 0.117(15) 0.024(8) 0.020(9) 0.006(6) 0.015(10)
O12 0.043(8) 0.111(12) 0.034(6) 0.014(6) 0.013(6) 0.003(7)

loop_
_atom_type_symbol
_atom_type_description
_atom_type_scat_dispersion_real
_atom_type_scat_dispersion_imag
_atom_type_scat_source
C C .0033 .0016 'International Tables Vol C Tables 4.2.6.8 and 6.1.1.4'
H H .0000 .0000 'International Tables Vol C Tables 4.2.6.8 and 6.1.1.4'
N N .0061 .0033 'International Tables Vol C Tables 4.2.6.8 and 6.1.1.4'
O O .0106 .0060 'International Tables Vol C Tables 4.2.6.8 and 6.1.1.4'
P P .1023 .0942 'International Tables Vol C Tables 4.2.6.8 and 6.1.1.4'
Nd Nd -.1943 3.0179 'International Tables Vol C Tables 4.2.6.8 and 6.1.1.4'

loop_
_geom_angle_atom_site_label_1
_geom_angle_atom_site_label_2
_geom_angle_atom_site_label_3
_geom_angle
_geom_angle_site_symmetry_1
_geom_angle_site_symmetry_3
_geom_angle_publ_flag
O2 Nd O3 82.3(5) . 2_665 ?
O2 Nd O1 76.2(4) . . ?
O3 Nd O1 148.9(4) 2_665 . ?
O2 Nd O12 146.0(4) . . ?
O3 Nd O12 123.5(5) 2_665 . ?
O1 Nd O12 85.8(3) . . ?
O2 Nd O9 75.7(4) . . ?
O3 Nd O9 121.4(3) 2_665 . ?
O1 Nd O9 74.7(4) . . ?
O12 Nd O9 71.9(4) . . ?
O2 Nd O8 90.5(5) . . ?
O3 Nd O8 76.6(3) 2_665 . ?
O1 Nd O8 125.3(3) . . ?
O12 Nd O8 76.6(4) . . ?
O9 Nd O8 50.6(4) . . ?
O2 Nd O5 79.3(5) . . ?
O3 Nd O5 82.6(3) 2_665 . ?
O1 Nd O5 71.5(3) . . ?
O12 Nd O5 122.1(4) . . ?
O9 Nd O5 141.7(4) . . ?
O8 Nd O5 157.9(4) . . ?
O2 Nd O6 125.0(5) . . ?
O3 Nd O6 105.4(4) 2_665 . ?
O1 Nd O6 70.6(3) . . ?
O12 Nd O6 73.1(4) . . ?
O9 Nd O6 131.7(4) . . ?
O8 Nd O6 144.5(5) . . ?
O5 Nd O6 49.4(4) . . ?
O2 Nd O11 157.3(3) . . ?
O3 Nd O11 75.6(5) 2_665 . ?
O1 Nd O11 126.1(4) . . ?
O12 Nd O11 51.2(4) . . ?
O9 Nd O11 111.8(5) . . ?
O8 Nd O11 79.7(6) . . ?
O5 Nd O11 102.4(5) . . ?
O6 Nd O11 67.0(5) . . ?
O2 Nd N4 167.6(5) . . ?
O3 Nd N4 100.8(5) 2_665 . ?
O1 Nd N4 105.0(4) . . ?
O12 Nd N4 25.1(3) . . ?
O9 Nd N4 92.6(4) . . ?
O8 Nd N4 78.7(4) . . ?
O5 Nd N4 113.0(4) . . ?
O6 Nd N4 66.0(4) . . ?
O11 Nd N4 26.2(4) . . ?
O2 Nd N3 83.7(6) . . ?
O3 Nd N3 99.8(3) 2_665 . ?
O1 Nd N3 99.9(4) . . ?
O12 Nd N3 71.2(4) . . ?
O9 Nd N3 25.3(4) . . ?
O8 Nd N3 25.4(4) . . ?
O5 Nd N3 162.3(5) . . ?
O6 Nd N3 143.6(4) . . ?
O11 Nd N3 95.1(6) . . ?
N4 Nd N3 84.0(5) . . ?
O2 Nd N2 101.3(6) . . ?
O3 Nd N2 95.8(4) 2_665 . ?
O1 Nd N2 67.2(4) . . ?
O12 Nd N2 97.8(5) . . ?
O9 Nd N2 141.2(4) . . ?
O8 Nd N2 165.1(5) . . ?
O5 Nd N2 24.4(5) . . ?
O6 Nd N2 25.1(5) . . ?
O11 Nd N2 86.0(7) . . ?
N4 Nd N2 90.4(6) . . ?
N3 Nd N2 164.1(5) . . ?
O1 N1 C13 119.1(10) . . ?
O1 N1 C1 118.7(10) . . ?
C13 N1 C1 122.1(11) . . ?
N1 O1 Nd 122.6(8) . . ?
O2 P1 C14 113.1(8) . . ?
O2 P1 C20 108.3(8) . . ?
C14 P1 C20 106.8(7) . . ?
O2 P1 C2 109.6(7) . . ?
C14 P1 C2 109.4(7) . . ?
C20 P1 C2 109.6(7) . . ?
P1 O2 Nd 140.5(9) . . ?
O3 P2 C32 108.1(10) . . ?
O3 P2 C26 113.2(10) . . ?
C32 P2 C26 105.9(10) . . ?
O3 P2 C12 111.1(6) . . ?
C32 P2 C12 110.3(10) . . ?
C26 P2 C12 108.1(10) . . ?
P2 O3 Nd 166.5(10) . 2_664 ?
N1 C1 C6 119.3(13) . . ?
N1 C1 C2 117.1(13) . . ?
C6 C1 C2 123.6(14) . . ?
C1 C2 C3 112.3(13) . . ?
C1 C2 P1 109.5(10) . . ?
C3 C2 P1 111.0(11) . . ?
C1 C2 H2 108.0 . . ?
C3 C2 H2 108.0 . . ?
P1 C2 H2 108.0 . . ?
C4 C3 C2 115.4(15) . . ?
C4 C3 H3A 108.4 . . ?
C2 C3 H3A 108.4 . . ?
C4 C3 H3B 108.4 . . ?
C2 C3 H3B 108.4 . . ?
H3A C3 H3B 107.5 . . ?
C3 C4 C5 113.0(16) . . ?
C3 C4 H4A 109.0 . . ?
C5 C4 H4A 109.0 . . ?
C3 C4 H4B 109.0 . . ?
C5 C4 H4B 109.0 . . ?
H4A C4 H4B 107.8 . . ?
C4 C5 C6 111.2(16) . . ?
C4 C5 H5A 109.4 . . ?
C6 C5 H5A 109.4 . . ?
C4 C5 H5B 109.4 . . ?
C6 C5 H5B 109.4 . . ?
H5A C5 H5B 108.0 . . ?
C1 C6 C7 118.5(15) . . ?
C1 C6 C5 117.1(14) . . ?
C7 C6 C5 123.7(15) . . ?
C8 C7 C6 121.4(18) . . ?
C8 C7 H7 119.3 . . ?
C6 C7 H7 119.3 . . ?
C7 C8 C13 118.7(16) . . ?
C7 C8 C9 123.8(17) . . ?
C13 C8 C9 117.3(16) . . ?
C8 C9 C10 108.8(14) . . ?
C8 C9 H9A 109.9 . . ?
C10 C9 H9A 109.9 . . ?
C8 C9 H9B 109.9 . . ?
C10 C9 H9B 109.9 . . ?
H9A C9 H9B 108.3 . . ?
C11 C10 C9 113.3(14) . . ?
C11 C10 H10A 108.9 . . ?
C9 C10 H10A 108.9 . . ?
C11 C10 H10B 108.9 . . ?
C9 C10 H10B 108.9 . . ?
H10A C10 H10B 107.7 . . ?
C10 C11 C12 114.7(15) . . ?
C10 C11 H11A 108.6 . . ?
C12 C11 H11A 108.6 . . ?
C10 C11 H11B 108.6 . . ?
C12 C11 H11B 108.6 . . ?
H11A C11 H11B 107.6 . . ?
C13 C12 C11 110.0(15) . . ?
C13 C12 P2 106.9(13) . . ?
C11 C12 P2 111.9(9) . . ?
C13 C12 H12 109.3 . . ?
C11 C12 H12 109.3 . . ?
P2 C12 H12 109.3 . . ?
N1 C13 C8 119.9(13) . . ?
N1 C13 C12 117.0(12) . . ?
C8 C13 C12 122.8(13) . . ?
C19 C14 C15 118.4(14) . . ?
C19 C14 P1 123.7(13) . . ?
C15 C14 P1 117.8(11) . . ?
C16 C15 C14 122.3(17) . . ?
C16 C15 H15 118.8 . . ?
C14 C15 H15 118.8 . . ?
C15 C16 C17 118(2) . . ?
C15 C16 H16 121.0 . . ?
C17 C16 H16 121.0 . . ?
C16 C17 C18 122.1(18) . . ?
C16 C17 H17 119.0 . . ?
C18 C17 H17 119.0 . . ?
C19 C18 C17 117.9(16) . . ?
C19 C18 H18 121.1 . . ?
C17 C18 H18 121.1 . . ?
C18 C19 C14 121.1(17) . . ?
C18 C19 H19 119.4 . . ?
C14 C19 H19 119.4 . . ?
C21 C20 C25 119.4(17) . . ?
C21 C20 P1 124.0(14) . . ?
C25 C20 P1 116.6(13) . . ?
C20 C21 C22 121.8(19) . . ?
C20 C21 H21 119.1 . . ?
C22 C21 H21 119.1 . . ?
C21 C22 C23 117(2) . . ?
C21 C22 H22 121.3 . . ?
C23 C22 H22 121.3 . . ?
C24 C23 C22 120(2) . . ?
C24 C23 H23 119.9 . . ?
C22 C23 H23 119.9 . . ?
C25 C24 C23 121(2) . . ?
C25 C24 H24 119.6 . . ?
C23 C24 H24 119.7 . . ?
C24 C25 C20 120.3(17) . . ?
C24 C25 H25 119.8 . . ?
C20 C25 H25 119.8 . . ?
C31 C26 C27 122.0(19) . . ?
C31 C26 P2 121.8(16) . . ?
C27 C26 P2 116.1(15) . . ?
C26 C27 C28 118.9(19) . . ?
C26 C27 H27 120.6 . . ?
C28 C27 H27 120.6 . . ?
C29 C28 C27 119(2) . . ?
C29 C28 H28 120.5 . . ?
C27 C28 H28 120.5 . . ?
C28 C29 C30 121(2) . . ?
C28 C29 H29 119.3 . . ?
C30 C29 H29 119.3 . . ?
C31 C30 C29 119.5(19) . . ?
C31 C30 H30 120.3 . . ?
C29 C30 H30 120.3 . . ?
C26 C31 C30 119.1(17) . . ?
C26 C31 H31 120.5 . . ?
C30 C31 H31 120.5 . . ?
C33 C32 C37 120(2) . . ?
C33 C32 P2 120.8(17) . . ?
C37 C32 P2 119.2(19) . . ?
C32 C33 C34 120.2(18) . . ?
C32 C33 H33 119.9 . . ?
C34 C33 H33 119.9 . . ?
C35 C34 C33 119(2) . . ?
C35 C34 H34 120.5 . . ?
C33 C34 H34 120.5 . . ?
C34 C35 C36 121(3) . . ?
C34 C35 H35 119.6 . . ?
C36 C35 H35 119.5 . . ?
C35 C36 C37 122(3) . . ?
C35 C36 H36 119.0 . . ?
C37 C36 H36 119.0 . . ?
C36 C37 C32 118(2) . . ?
C36 C37 H37 121.1 . . ?
C32 C37 H37 121.1 . . ?
O4 N2 O5 121(2) . . ?
O4 N2 O6 120(2) . . ?
O5 N2 O6 118.3(17) . . ?
O4 N2 Nd 176.9(17) . . ?
O5 N2 Nd 59.3(10) . . ?
O6 N2 Nd 59.5(9) . . ?
N2 O5 Nd 96.3(12) . . ?
N2 O6 Nd 95.4(11) . . ?
O7 N3 O9 122.1(17) . . ?
O7 N3 O8 123.4(17) . . ?
O9 N3 O8 114.4(13) . . ?
O7 N3 Nd 173.4(17) . . ?
O9 N3 Nd 57.1(8) . . ?
O8 N3 Nd 57.6(7) . . ?
N3 O8 Nd 97.0(9) . . ?
N3 O9 Nd 97.7(9) . . ?
O10 N4 O12 122.5(14) . . ?
O10 N4 O11 118.1(17) . . ?
O12 N4 O11 118.7(16) . . ?
O10 N4 Nd 164.9(17) . . ?
O12 N4 Nd 56.6(8) . . ?
O11 N4 Nd 62.5(10) . . ?
N4 O11 Nd 91.2(11) . . ?
N4 O12 Nd 98.3(9) . . ?
O13 C38 H38A 109.5 . . ?
O13 C38 H38B 109.5 . . ?
H38A C38 H38B 109.5 . . ?
O13 C38 H38C 109.5 . . ?
H38A C38 H38C 109.5 . . ?
H38B C38 H38C 109.5 . . ?
C38 O13 H13 95.4 . . ?

loop_
_geom_bond_atom_site_label_1
_geom_bond_atom_site_label_2
_geom_bond_distance
_geom_bond_site_symmetry_2
_geom_bond_publ_flag
Nd O2 2.324(13) . ?
Nd O3 2.330(8) 2_665 ?
Nd O1 2.424(10) . ?
Nd O12 2.496(11) . ?
Nd O9 2.509(11) . ?
Nd O8 2.520(10) . ?
Nd O5 2.566(12) . ?
Nd O6 2.566(12) . ?
Nd O11 2.626(14) . ?
Nd N4 2.959(17) . ?
Nd N3 2.962(15) . ?
Nd N2 2.966(18) . ?
N1 O1 1.323(13) . ?
N1 C13 1.355(16) . ?
N1 C1 1.373(17) . ?
P1 O2 1.562(14) . ?
P1 C14 1.797(14) . ?
P1 C20 1.801(16) . ?
P1 C2 1.839(15) . ?
P2 O3 1.515(8) . ?
P2 C32 1.80(2) . ?
P2 C26 1.81(2) . ?
P2 C12 1.813(13) . ?
O3 Nd 2.330(8) 2_664 ?
C1 C6 1.389(18) . ?
C1 C2 1.502(19) . ?
C2 C3 1.58(2) . ?
C2 H2 0.9800 . ?
C3 C4 1.50(2) . ?
C3 H3A 0.9700 . ?
C3 H3B 0.9700 . ?
C4 C5 1.50(3) . ?
C4 H4A 0.9700 . ?
C4 H4B 0.9700 . ?
C5 C6 1.51(2) . ?
C5 H5A 0.9700 . ?
C5 H5B 0.9700 . ?
C6 C7 1.40(3) . ?
C7 C8 1.37(3) . ?
C7 H7 0.9300 . ?
C8 C13 1.39(2) . ?
C8 C9 1.50(2) . ?
C9 C10 1.55(3) . ?
C9 H9A 0.9700 . ?
C9 H9B 0.9700 . ?
C10 C11 1.50(2) . ?
C10 H10A 0.9700 . ?
C10 H10B 0.9700 . ?
C11 C12 1.60(2) . ?
C11 H11A 0.9700 . ?
C11 H11B 0.9700 . ?
C12 C13 1.52(3) . ?
C12 H12 0.9800 . ?
C14 C19 1.39(2) . ?
C14 C15 1.42(2) . ?
C15 C16 1.34(2) . ?
C15 H15 0.9300 . ?
C16 C17 1.40(3) . ?
C16 H16 0.9300 . ?
C17 C18 1.41(3) . ?
C17 H17 0.9300 . ?
C18 C19 1.38(2) . ?
C18 H18 0.9300 . ?
C19 H19 0.9300 . ?
C20 C21 1.36(2) . ?
C20 C25 1.38(2) . ?
C21 C22 1.39(2) . ?
C21 H21 0.9300 . ?
C22 C23 1.41(3) . ?
C22 H22 0.9300 . ?
C23 C24 1.37(3) . ?
C23 H23 0.9300 . ?
C24 C25 1.36(3) . ?
C24 H24 0.9300 . ?
C25 H25 0.9300 . ?
C26 C31 1.37(2) . ?
C26 C27 1.39(3) . ?
C27 C28 1.42(3) . ?
C27 H27 0.9300 . ?
C28 C29 1.35(3) . ?
C28 H28 0.9300 . ?
C29 C30 1.41(3) . ?
C29 H29 0.9300 . ?
C30 C31 1.39(2) . ?
C30 H30 0.9300 . ?
C31 H31 0.9300 . ?
C32 C33 1.39(2) . ?
C32 C37 1.40(3) . ?
C33 C34 1.40(3) . ?
C33 H33 0.9300 . ?
C34 C35 1.35(3) . ?
C34 H34 0.9300 . ?
C35 C36 1.37(3) . ?
C35 H35 0.9300 . ?
C36 C37 1.37(3) . ?
C36 H36 0.9300 . ?
C37 H37 0.9300 . ?
N2 O4 1.215(18) . ?
N2 O5 1.23(2) . ?
N2 O6 1.26(2) . ?
N3 O7 1.193(14) . ?
N3 O9 1.276(16) . ?
N3 O8 1.279(18) . ?
N4 O10 1.244(19) . ?
N4 O12 1.269(18) . ?
N4 O11 1.308(19) . ?
C38 O13 1.40(3) . ?
C38 H38A 0.9600 . ?
C38 H38B 0.9600 . ?
C38 H38C 0.9600 . ?
O13 H13 0.8503 . ?

loop_
_geom_hbond_atom_site_label_D
_geom_hbond_atom_site_label_H
_geom_hbond_atom_site_label_A
_geom_hbond_distance_DH
_geom_hbond_distance_HA
_geom_hbond_distance_DA
_geom_hbond_angle_DHA
_geom_hbond_site_symmetry_A
O13 H13 O4 0.85 2.08 2.93(3) 179.7 4_466

loop_
_geom_torsion_atom_site_label_1
_geom_torsion_atom_site_label_2
_geom_torsion_atom_site_label_3
_geom_torsion_atom_site_label_4
_geom_torsion
_geom_torsion_site_symmetry_1
_geom_torsion_site_symmetry_2
_geom_torsion_site_symmetry_3
_geom_torsion_site_symmetry_4
_geom_torsion_publ_flag
C13 N1 O1 Nd 87.8(13) . . . . ?
C1 N1 O1 Nd -95.2(14) . . . . ?
O2 Nd O1 N1 54.5(8) . . . . ?
O3 Nd O1 N1 102.1(10) 2_665 . . . ?
O12 Nd O1 N1 -96.5(8) . . . . ?
O9 Nd O1 N1 -24.2(8) . . . . ?
O8 Nd O1 N1 -26.2(10) . . . . ?
O5 Nd O1 N1 137.6(9) . . . . ?
O6 Nd O1 N1 -170.0(9) . . . . ?
O11 Nd O1 N1 -130.3(9) . . . . ?
N4 Nd O1 N1 -112.8(8) . . . . ?
N3 Nd O1 N1 -26.4(9) . . . . ?
N2 Nd O1 N1 163.3(10) . . . . ?
C14 P1 O2 Nd 81.5(13) . . . . ?
C20 P1 O2 Nd -160.3(11) . . . . ?
C2 P1 O2 Nd -40.8(14) . . . . ?
O3 Nd O2 P1 -116.0(13) 2_665 . . . ?
O1 Nd O2 P1 41.4(12) . . . . ?
O12 Nd O2 P1 101.4(14) . . . . ?
O9 Nd O2 P1 118.8(13) . . . . ?
O8 Nd O2 P1 167.7(12) . . . . ?
O5 Nd O2 P1 -32.1(12) . . . . ?
O6 Nd O2 P1 -12.5(15) . . . . ?
O11 Nd O2 P1 -128.7(14) . . . . ?
N4 Nd O2 P1 138.6(17) . . . . ?
N3 Nd O2 P1 143.2(13) . . . . ?
N2 Nd O2 P1 -21.5(13) . . . . ?
C32 P2 O3 Nd -112(3) . . . 2_664 ?
C26 P2 O3 Nd 5(3) . . . 2_664 ?
C12 P2 O3 Nd 126(3) . . . 2_664 ?
O1 N1 C1 C6 -179.7(13) . . . . ?
C13 N1 C1 C6 -3(2) . . . . ?
O1 N1 C1 C2 0(2) . . . . ?
C13 N1 C1 C2 176.7(13) . . . . ?
N1 C1 C2 C3 -150.8(14) . . . . ?
C6 C1 C2 C3 29(2) . . . . ?
N1 C1 C2 P1 85.5(16) . . . . ?
C6 C1 C2 P1 -95.0(16) . . . . ?
O2 P1 C2 C1 -49.9(13) . . . . ?
C14 P1 C2 C1 -174.4(11) . . . . ?
C20 P1 C2 C1 68.8(13) . . . . ?
O2 P1 C2 C3 -174.4(12) . . . . ?
C14 P1 C2 C3 61.1(13) . . . . ?
C20 P1 C2 C3 -55.7(13) . . . . ?
C1 C2 C3 C4 -3(2) . . . . ?
P1 C2 C3 C4 120.2(15) . . . . ?
C2 C3 C4 C5 -39(2) . . . . ?
C3 C4 C5 C6 59(2) . . . . ?
N1 C1 C6 C7 -1(2) . . . . ?
C2 C1 C6 C7 179.7(16) . . . . ?
N1 C1 C6 C5 169.7(15) . . . . ?
C2 C1 C6 C5 -10(2) . . . . ?
C4 C5 C6 C1 -34(2) . . . . ?
C4 C5 C6 C7 135.5(19) . . . . ?
C1 C6 C7 C8 2(3) . . . . ?
C5 C6 C7 C8 -167.5(19) . . . . ?
C6 C7 C8 C13 0(3) . . . . ?
C6 C7 C8 C9 -174.6(17) . . . . ?
C7 C8 C9 C10 139.5(19) . . . . ?
C13 C8 C9 C10 -35(2) . . . . ?
C8 C9 C10 C11 60.8(19) . . . . ?
C9 C10 C11 C12 -36.1(19) . . . . ?
C10 C11 C12 C13 -11.1(17) . . . . ?
C10 C11 C12 P2 107.6(17) . . . . ?
O3 P2 C12 C13 88.8(12) . . . . ?
C32 P2 C12 C13 -31.1(13) . . . . ?
C26 P2 C12 C13 -146.5(11) . . . . ?
O3 P2 C12 C11 -31.7(19) . . . . ?
C32 P2 C12 C11 -151.6(14) . . . . ?
C26 P2 C12 C11 93.0(15) . . . . ?
O1 N1 C13 C8 -178.2(13) . . . . ?
C1 N1 C13 C8 5(2) . . . . ?
O1 N1 C13 C12 8(2) . . . . ?
C1 N1 C13 C12 -168.5(14) . . . . ?
C7 C8 C13 N1 -3(3) . . . . ?
C9 C8 C13 N1 171.4(15) . . . . ?
C7 C8 C13 C12 169.8(17) . . . . ?
C9 C8 C13 C12 -16(2) . . . . ?
C11 C12 C13 N1 -147.0(13) . . . . ?
P2 C12 C13 N1 91.3(13) . . . . ?
C11 C12 C13 C8 39.8(19) . . . . ?
P2 C12 C13 C8 -81.9(17) . . . . ?
O2 P1 C14 C19 -108.2(15) . . . . ?
C20 P1 C14 C19 132.7(14) . . . . ?
C2 P1 C14 C19 14.2(16) . . . . ?
O2 P1 C14 C15 67.9(14) . . . . ?
C20 P1 C14 C15 -51.1(14) . . . . ?
C2 P1 C14 C15 -169.7(13) . . . . ?
C19 C14 C15 C16 -2(3) . . . . ?
P1 C14 C15 C16 -178.0(15) . . . . ?
C14 C15 C16 C17 2(3) . . . . ?
C15 C16 C17 C18 -3(3) . . . . ?
C16 C17 C18 C19 5(3) . . . . ?
C17 C18 C19 C14 -5(3) . . . . ?
C15 C14 C19 C18 3(3) . . . . ?
P1 C14 C19 C18 179.5(15) . . . . ?
O2 P1 C20 C21 -148.0(14) . . . . ?
C14 P1 C20 C21 -25.9(16) . . . . ?
C2 P1 C20 C21 92.5(15) . . . . ?
O2 P1 C20 C25 29.5(13) . . . . ?
C14 P1 C20 C25 151.6(12) . . . . ?
C2 P1 C20 C25 -90.0(13) . . . . ?
C25 C20 C21 C22 4(3) . . . . ?
P1 C20 C21 C22 -178.7(15) . . . . ?
C20 C21 C22 C23 -2(3) . . . . ?
C21 C22 C23 C24 2(3) . . . . ?
C22 C23 C24 C25 -4(4) . . . . ?
C23 C24 C25 C20 6(3) . . . . ?
C21 C20 C25 C24 -5(3) . . . . ?
P1 C20 C25 C24 176.9(16) . . . . ?
O3 P2 C26 C31 147.7(15) . . . . ?
C32 P2 C26 C31 -94.0(17) . . . . ?
C12 P2 C26 C31 24.3(18) . . . . ?
O3 P2 C26 C27 -30.1(19) . . . . ?
C32 P2 C26 C27 88.2(17) . . . . ?
C12 P2 C26 C27 -153.5(16) . . . . ?
C31 C26 C27 C28 5(3) . . . . ?
P2 C26 C27 C28 -177.5(17) . . . . ?
C26 C27 C28 C29 -5(4) . . . . ?
C27 C28 C29 C30 4(4) . . . . ?
C28 C29 C30 C31 -3(4) . . . . ?
C27 C26 C31 C30 -4(3) . . . . ?
P2 C26 C31 C30 178.7(14) . . . . ?
C29 C30 C31 C26 3(3) . . . . ?
O3 P2 C32 C33 159.6(16) . . . . ?
C26 P2 C32 C33 38.1(16) . . . . ?
C12 P2 C32 C33 -78.7(18) . . . . ?
O3 P2 C32 C37 -23.8(19) . . . . ?
C26 P2 C32 C37 -145.4(19) . . . . ?
C12 P2 C32 C37 97.9(18) . . . . ?
C37 C32 C33 C34 3(3) . . . . ?
P2 C32 C33 C34 -180.0(16) . . . . ?
C32 C33 C34 C35 -4(3) . . . . ?
C33 C34 C35 C36 3(4) . . . . ?
C34 C35 C36 C37 -3(4) . . . . ?
C35 C36 C37 C32 3(4) . . . . ?
C33 C32 C37 C36 -3(3) . . . . ?
P2 C32 C37 C36 -179.7(18) . . . . ?
O2 Nd N2 O4 78(37) . . . . ?
O3 Nd N2 O4 161(37) 2_665 . . . ?
O1 Nd N2 O4 8(36) . . . . ?
O12 Nd N2 O4 -74(37) . . . . ?
O9 Nd N2 O4 -3(37) . . . . ?
O8 Nd N2 O4 -140(36) . . . . ?
O5 Nd N2 O4 104(37) . . . . ?
O6 Nd N2 O4 -84(37) . . . . ?
O11 Nd N2 O4 -124(37) . . . . ?
N4 Nd N2 O4 -98(37) . . . . ?
N3 Nd N2 O4 -29(38) . . . . ?
O2 Nd N2 O5 -25.8(11) . . . . ?
O3 Nd N2 O5 57.5(11) 2_665 . . . ?
O1 Nd N2 O5 -95.4(10) . . . . ?
O12 Nd N2 O5 -177.5(10) . . . . ?
O9 Nd N2 O5 -106.9(11) . . . . ?
O8 Nd N2 O5 116.0(19) . . . . ?
O6 Nd N2 O5 171.8(18) . . . . ?
O11 Nd N2 O5 132.5(10) . . . . ?
N4 Nd N2 O5 158.4(10) . . . . ?
N3 Nd N2 O5 -133(2) . . . . ?
O2 Nd N2 O6 162.4(11) . . . . ?
O3 Nd N2 O6 -114.4(11) 2_665 . . . ?
O1 Nd N2 O6 92.7(11) . . . . ?
O12 Nd N2 O6 10.6(12) . . . . ?
O9 Nd N2 O6 81.2(14) . . . . ?
O8 Nd N2 O6 -56(2) . . . . ?
O5 Nd N2 O6 -171.8(18) . . . . ?
O11 Nd N2 O6 -39.3(11) . . . . ?
N4 Nd N2 O6 -13.4(11) . . . . ?
N3 Nd N2 O6 55(3) . . . . ?
O4 N2 O5 Nd -177(2) . . . . ?
O6 N2 O5 Nd 8.0(18) . . . . ?
O2 Nd O5 N2 154.3(11) . . . . ?
O3 Nd O5 N2 -122.3(11) 2_665 . . . ?
O1 Nd O5 N2 75.4(10) . . . . ?
O12 Nd O5 N2 2.9(11) . . . . ?
O9 Nd O5 N2 104.6(12) . . . . ?
O8 Nd O5 N2 -142.0(12) . . . . ?
O6 Nd O5 N2 -4.5(10) . . . . ?
O11 Nd O5 N2 -48.9(11) . . . . ?
N4 Nd O5 N2 -23.6(11) . . . . ?
N3 Nd O5 N2 138.5(15) . . . . ?
O4 N2 O6 Nd 176.5(19) . . . . ?
O5 N2 O6 Nd -8.0(18) . . . . ?
O2 Nd O6 N2 -21.3(13) . . . . ?
O3 Nd O6 N2 70.1(12) 2_665 . . . ?
O1 Nd O6 N2 -77.5(11) . . . . ?
O12 Nd O6 N2 -169.0(12) . . . . ?
O9 Nd O6 N2 -124.0(11) . . . . ?
O8 Nd O6 N2 158.5(10) . . . . ?
O5 Nd O6 N2 4.4(10) . . . . ?
O11 Nd O6 N2 136.6(12) . . . . ?
N4 Nd O6 N2 165.3(12) . . . . ?
N3 Nd O6 N2 -157.6(12) . . . . ?
O2 Nd N3 O7 -155(14) . . . . ?
O3 Nd N3 O7 124(14) 2_665 . . . ?
O1 Nd N3 O7 -80(14) . . . . ?
O12 Nd N3 O7 2(14) . . . . ?
O9 Nd N3 O7 -85(14) . . . . ?
O8 Nd N3 O7 101(14) . . . . ?
O5 Nd N3 O7 -139(14) . . . . ?
O6 Nd N3 O7 -9(14) . . . . ?
O11 Nd N3 O7 48(14) . . . . ?
N4 Nd N3 O7 24(14) . . . . ?
N2 Nd N3 O7 -45(15) . . . . ?
O2 Nd N3 O9 -69.6(10) . . . . ?
O3 Nd N3 O9 -150.6(10) 2_665 . . . ?
O1 Nd N3 O9 5.2(10) . . . . ?
O12 Nd N3 O9 87.2(10) . . . . ?
O8 Nd N3 O9 -174.4(19) . . . . ?
O5 Nd N3 O9 -54.0(17) . . . . ?
O6 Nd N3 O9 75.7(13) . . . . ?
O11 Nd N3 O9 133.2(10) . . . . ?
N4 Nd N3 O9 109.4(10) . . . . ?
N2 Nd N3 O9 40(3) . . . . ?
O2 Nd N3 O8 104.7(12) . . . . ?
O3 Nd N3 O8 23.8(12) 2_665 . . . ?
O1 Nd N3 O8 179.5(11) . . . . ?
O12 Nd N3 O8 -98.4(12) . . . . ?
O9 Nd N3 O8 174.4(19) . . . . ?
O5 Nd N3 O8 120.3(16) . . . . ?
O6 Nd N3 O8 -109.9(11) . . . . ?
O11 Nd N3 O8 -52.5(12) . . . . ?
N4 Nd N3 O8 -76.2(12) . . . . ?
N2 Nd N3 O8 -145.9(19) . . . . ?
O7 N3 O8 Nd -172(2) . . . . ?
O9 N3 O8 Nd 5.2(17) . . . . ?
O2 Nd O8 N3 -74.0(12) . . . . ?
O3 Nd O8 N3 -155.9(13) 2_665 . . . ?
O1 Nd O8 N3 -0.6(13) . . . . ?
O12 Nd O8 N3 74.3(12) . . . . ?
O9 Nd O8 N3 -3.1(10) . . . . ?
O5 Nd O8 N3 -135.7(13) . . . . ?
O6 Nd O8 N3 106.2(13) . . . . ?
O11 Nd O8 N3 126.6(12) . . . . ?
N4 Nd O8 N3 99.9(12) . . . . ?
N2 Nd O8 N3 143.4(19) . . . . ?
O7 N3 O9 Nd 172(2) . . . . ?
O8 N3 O9 Nd -5.2(17) . . . . ?
O2 Nd O9 N3 105.9(11) . . . . ?
O3 Nd O9 N3 34.5(12) 2_665 . . . ?
O1 Nd O9 N3 -174.7(11) . . . . ?
O12 Nd O9 N3 -84.2(10) . . . . ?
O8 Nd O9 N3 3.1(10) . . . . ?
O5 Nd O9 N3 156.6(10) . . . . ?
O6 Nd O9 N3 -129.6(10) . . . . ?
O11 Nd O9 N3 -51.5(11) . . . . ?
N4 Nd O9 N3 -69.9(10) . . . . ?
N2 Nd O9 N3 -163.7(12) . . . . ?
O2 Nd N4 O10 -144(4) . . . . ?
O3 Nd N4 O10 112(5) 2_665 . . . ?
O1 Nd N4 O10 -50(5) . . . . ?
O12 Nd N4 O10 -92(5) . . . . ?
O9 Nd N4 O10 -125(5) . . . . ?
O8 Nd N4 O10 -174(5) . . . . ?
O5 Nd N4 O10 26(5) . . . . ?
O6 Nd N4 O10 10(5) . . . . ?
O11 Nd N4 O10 96(5) . . . . ?
N3 Nd N4 O10 -149(5) . . . . ?
N2 Nd N4 O10 16(5) . . . . ?
O2 Nd N4 O12 -53(2) . . . . ?
O3 Nd N4 O12 -156.3(9) 2_665 . . . ?
O1 Nd N4 O12 41.3(10) . . . . ?
O9 Nd N4 O12 -33.6(10) . . . . ?
O8 Nd N4 O12 -82.5(10) . . . . ?
O5 Nd N4 O12 117.2(10) . . . . ?
O6 Nd N4 O12 101.5(10) . . . . ?
O11 Nd N4 O12 -172.1(19) . . . . ?
N3 Nd N4 O12 -57.4(10) . . . . ?
N2 Nd N4 O12 107.7(10) . . . . ?
O2 Nd N4 O11 119.2(19) . . . . ?
O3 Nd N4 O11 15.8(13) 2_665 . . . ?
O1 Nd N4 O11 -146.7(12) . . . . ?
O12 Nd N4 O11 172.1(19) . . . . ?
O9 Nd N4 O11 138.5(12) . . . . ?
O8 Nd N4 O11 89.6(12) . . . . ?
O5 Nd N4 O11 -70.7(13) . . . . ?
O6 Nd N4 O11 -86.4(12) . . . . ?
N3 Nd N4 O11 114.7(13) . . . . ?
N2 Nd N4 O11 -80.2(13) . . . . ?
O10 N4 O11 Nd -163(2) . . . . ?
O12 N4 O11 Nd 7.5(18) . . . . ?
O2 Nd O11 N4 -150.9(10) . . . . ?
O3 Nd O11 N4 -164.0(13) 2_665 . . . ?
O1 Nd O11 N4 41.1(14) . . . . ?
O12 Nd O11 N4 -4.3(10) . . . . ?
O9 Nd O11 N4 -45.5(13) . . . . ?
O8 Nd O11 N4 -85.3(12) . . . . ?
O5 Nd O11 N4 117.1(12) . . . . ?
O6 Nd O11 N4 82.0(12) . . . . ?
N3 Nd O11 N4 -65.1(12) . . . . ?
N2 Nd O11 N4 99.0(12) . . . . ?
O10 N4 O12 Nd 162(2) . . . . ?
O11 N4 O12 Nd -8.0(19) . . . . ?
O2 Nd O12 N4 162.1(10) . . . . ?
O3 Nd O12 N4 28.3(11) 2_665 . . . ?
O1 Nd O12 N4 -140.3(10) . . . . ?
O9 Nd O12 N4 144.4(10) . . . . ?
O8 Nd O12 N4 91.9(10) . . . . ?
O5 Nd O12 N4 -75.2(11) . . . . ?
O6 Nd O12 N4 -69.3(10) . . . . ?
O11 Nd O12 N4 4.5(10) . . . . ?
N3 Nd O12 N4 117.8(11) . . . . ?
N2 Nd O12 N4 -74.0(11) . . . . ?
